data_7160644
loop_
_publ_author_name
'Hajra, Arun Kumar'
'Ghosh, Prasanjit'
'Roy, Chandreyee'
'Kundu, Mrinalkanti'
'Das, Sajal'

_publ_section_title
;
 Site-selective C(sp<sup>3</sup>)-H amination of (het)aryl acetic acid
 derivatives under copper(II) catalysis.
;
_journal_issue 31
_journal_name_full 'Organic &amp; biomolecular chemistry'
_journal_page_first 7345
_journal_page_last 7355
_journal_paper_doi 10.1039/d5ob00787a
_journal_volume 23
_journal_year 2025
_chemical_formula_moiety 'C20 H22 N4 O'
_chemical_formula_sum 'C20 H22 N4 O'
_chemical_formula_weight 334.41
_space_group_crystal_system monoclinic
_space_group_IT_number 14
_space_group_name_Hall '-P 2yn'
_space_group_name_H-M_alt 'P 1 21/n 1'
_atom_sites_solution_hydrogens mixed
_audit_creation_date 2023-10-26
_audit_creation_method
;
Olex2 1.2
(compiled 2018.05.29 svn.r3508 for OlexSys, GUI svn.r5506)
;
_audit_update_record
;
2025-02-19 deposited with the CCDC.	2025-07-21 downloaded from the CCDC.
;
_cell_angle_alpha 90
_cell_angle_beta 99.287(2)
_cell_angle_gamma 90
_cell_formula_units_Z 4
_cell_length_a 11.6746(6)
_cell_length_b 11.1003(6)
_cell_length_c 13.6168(7)
_cell_measurement_reflns_used 9574
_cell_measurement_temperature 278(2)
_cell_measurement_theta_max 28.596
_cell_measurement_theta_min 2.380
_cell_volume 1741.49(16)
_computing_cell_refinement 'SAINT V8.40B (?, 2016)'
_computing_data_reduction 'SAINT V8.40B (?, 2016)'
_computing_molecular_graphics 'Olex2 (Dolomanov et al., 2009)'
_computing_publication_material 'Olex2 (Dolomanov et al., 2009)'
_computing_structure_refinement 'ShelXL (Sheldrick, 2015)'
_computing_structure_solution 'SHELXT 2018/2 (Sheldrick, 2018)'
_diffrn_ambient_temperature 278
_diffrn_measured_fraction_theta_full 0.999
_diffrn_measured_fraction_theta_max 0.999
_diffrn_measurement_device_type 'Bruker D8 QUEST'
_diffrn_radiation_type MoK\a
_diffrn_radiation_wavelength 0.71073
_diffrn_reflns_av_R_equivalents 0.0663
_diffrn_reflns_av_unetI/netI 0.0211
_diffrn_reflns_Laue_measured_fraction_full 0.999
_diffrn_reflns_Laue_measured_fraction_max 0.999
_diffrn_reflns_limit_h_max 16
_diffrn_reflns_limit_h_min -16
_diffrn_reflns_limit_k_max 15
_diffrn_reflns_limit_k_min -15
_diffrn_reflns_limit_l_max 19
_diffrn_reflns_limit_l_min -19
_diffrn_reflns_number 126285
_diffrn_reflns_point_group_measured_fraction_full 0.999
_diffrn_reflns_point_group_measured_fraction_max 0.999
_diffrn_reflns_theta_full 25.242
_diffrn_reflns_theta_max 30.572
_diffrn_reflns_theta_min 2.135
_exptl_absorpt_coefficient_mu 0.081
_exptl_absorpt_correction_T_max 0.7461
_exptl_absorpt_correction_T_min 0.6900
_exptl_absorpt_correction_type multi-scan
_exptl_absorpt_process_details
'SADABS-2016/2 (Bruker,2016/2) was used for absorption correction. wR2(int) was 0.0967 before and 0.0646 after correction. The Ratio of minimum to maximum transmission is 0.9248. The \l/2 correction factor is Not present.'
_exptl_crystal_colour yellow
_exptl_crystal_colour_primary yellow
_exptl_crystal_density_diffrn 1.275
_exptl_crystal_description block
_exptl_crystal_F_000 712
_exptl_crystal_size_max 0.17
_exptl_crystal_size_mid 0.15
_exptl_crystal_size_min 0.09
_refine_diff_density_max 0.312
_refine_diff_density_min -0.259
_refine_diff_density_rms 0.079
_refine_ls_extinction_method none
_refine_ls_goodness_of_fit_ref 1.120
_refine_ls_hydrogen_treatment mixed
_refine_ls_matrix_type full
_refine_ls_number_parameters 230
_refine_ls_number_reflns 5334
_refine_ls_number_restraints 0
_refine_ls_restrained_S_all 1.120
_refine_ls_R_factor_all 0.0666
_refine_ls_R_factor_gt 0.0492
_refine_ls_shift/su_max 0.000
_refine_ls_shift/su_mean 0.000
_refine_ls_structure_factor_coef Fsqd
_refine_ls_weighting_details 'w=1/[\s^2^(Fo^2^)+(0.0790P)^2^+0.3072P] where P=(Fo^2^+2Fc^2^)/3'
_refine_ls_weighting_scheme calc
_refine_ls_wR_factor_gt 0.1403
_refine_ls_wR_factor_ref 0.1605
_reflns_Friedel_coverage 0.000
_reflns_number_gt 4196
_reflns_number_total 5334
_reflns_threshold_expression 'I > 2\s(I)'
_cod_data_source_file d5ob00787a2.cif
_cod_data_source_block 20076_73_1_p_0ma_a
_cod_depositor_comments 'Adding full bibliography for 7160644.cif.'
_cod_database_code 7160644
_shelx_shelxl_version_number 2018/3
_shelx_space_group_comment
;
The symmetry employed for this shelxl refinement is uniquely defined
by the following loop, which should always be used as a source of
symmetry information in preference to the above space-group names.
They are only intended as comments.
;
_shelx_estimated_absorpt_t_max 0.993
_shelx_estimated_absorpt_t_min 0.986
_olex2_refinement_description
;
1. Fixed Uiso
 At 1.2 times of:
  All C(H) groups, All C(H,H) groups
2.a Ternary CH refined with riding coordinates:
 C5(H5)
2.b Secondary CH2 refined with riding coordinates:
 C6(H6A,H6B), C7(H7A,H7B), C8(H8A,H8B), C13(H13A,H13B), C14(H14A,H14B)
2.c Aromatic/amide H refined with riding coordinates:
 C1(H1), C9(H9), C10(H10), C11(H11), C12(H12), C16(H16), C17(H17), C18(H18),
 C19(H19), C20(H20)
;
_olex2_submission_special_instructions 'No special instructions were received'

loop_
_space_group_symop_operation_xyz
'x, y, z'
'-x+1/2, y+1/2, -z+1/2'
'-x, -y, -z'
'x-1/2, -y-1/2, z-1/2'

loop_
_atom_site_label
_atom_site_type_symbol
_atom_site_fract_x
_atom_site_fract_y
_atom_site_fract_z
_atom_site_U_iso_or_equiv
_atom_site_adp_type
_atom_site_occupancy
_atom_site_site_symmetry_order
_atom_site_calc_flag
_atom_site_refinement_flags_posn
_atom_site_refinement_flags_adp
_atom_site_refinement_flags_occupancy
_atom_site_disorder_assembly
_atom_site_disorder_group
O1 O 0.39958(9) 0.29522(9) 0.44773(8) 0.0507(3) Uani 1 1 d . . . . .
N1 N 0.66420(10) 0.03961(10) 0.24781(9) 0.0435(3) Uani 1 1 d . . . . .
N2 N 0.49705(10) 0.29456(9) 0.31582(8) 0.0391(2) Uani 1 1 d . . . . .
N3 N 0.42673(9) 0.51536(9) 0.25821(8) 0.0370(2) Uani 1 1 d . . . . .
N4 N 0.65593(9) 0.22787(10) 0.18717(8) 0.0421(2) Uani 1 1 d . . . . .
C1 C 0.73326(13) 0.04320(15) 0.17448(12) 0.0540(4) Uani 1 1 d . . . . .
H1 H 0.775895 -0.019911 0.153606 0.065 Uiso 1 1 calc R . . . .
C2 C 0.61899(10) 0.15438(10) 0.25186(9) 0.0352(2) Uani 1 1 d . . . . .
C0AA C 0.53870(10) 0.17631(11) 0.31818(9) 0.0362(2) Uani 1 1 d . . . . .
C4 C 0.43293(10) 0.34676(11) 0.37851(9) 0.0365(2) Uani 1 1 d . . . . .
C5 C 0.41491(10) 0.48284(11) 0.36077(9) 0.0343(2) Uani 1 1 d . . . . .
H5 H 0.480572 0.521575 0.402956 0.041 Uiso 1 1 calc R . . . .
C6 C 0.32580(12) 0.48448(14) 0.18408(10) 0.0464(3) Uani 1 1 d . . . . .
H6A H 0.260245 0.534114 0.193993 0.056 Uiso 1 1 calc R . . . .
H6B H 0.305032 0.400814 0.191872 0.056 Uiso 1 1 calc R . . . .
C7 C 0.35327(17) 0.50457(16) 0.07983(11) 0.0596(4) Uani 1 1 d . . . . .
H7A H 0.413842 0.449211 0.067929 0.071 Uiso 1 1 calc R . . . .
H7B H 0.284689 0.487903 0.031329 0.071 Uiso 1 1 calc R . . . .
C8 C 0.39275(19) 0.63302(17) 0.06677(13) 0.0677(5) Uani 1 1 d . . . . .
H8A H 0.417653 0.641213 0.002496 0.081 Uiso 1 1 calc R . . . .
H8B H 0.328385 0.687795 0.068602 0.081 Uiso 1 1 calc R . . . .
C9 C 0.63554(17) -0.05320(14) 0.30583(13) 0.0598(4) Uani 1 1 d . . . . .
H9 H 0.668293 -0.129150 0.302400 0.072 Uiso 1 1 calc R . . . .
C10 C 0.55935(18) -0.03195(14) 0.36749(13) 0.0621(4) Uani 1 1 d . . . . .
H10 H 0.539027 -0.094462 0.406773 0.075 Uiso 1 1 calc R . . . .
C11 C 0.50864(14) 0.08360(13) 0.37455(11) 0.0494(3) Uani 1 1 d . . . . .
H11 H 0.455255 0.095839 0.417414 0.059 Uiso 1 1 calc R . . . .
C12 C 0.72615(12) 0.15708(15) 0.13936(11) 0.0510(3) Uani 1 1 d . . . . .
H12 H 0.764317 0.184408 0.088732 0.061 Uiso 1 1 calc R . . . .
C13 C 0.45879(14) 0.64215(12) 0.24962(11) 0.0481(3) Uani 1 1 d . . . . .
H13A H 0.524070 0.661525 0.300767 0.058 Uiso 1 1 calc R . . . .
H13B H 0.394124 0.693278 0.259210 0.058 Uiso 1 1 calc R . . . .
C14 C 0.49104(18) 0.66543(16) 0.14765(14) 0.0663(5) Uani 1 1 d . . . . .
H14A H 0.510367 0.749860 0.141941 0.080 Uiso 1 1 calc R . . . .
H14B H 0.558920 0.618136 0.140040 0.080 Uiso 1 1 calc R . . . .
C15 C 0.30750(10) 0.53053(11) 0.39731(9) 0.0360(2) Uani 1 1 d . . . . .
C16 C 0.20072(11) 0.47278(13) 0.37739(10) 0.0435(3) Uani 1 1 d . . . . .
H16 H 0.194672 0.399040 0.344537 0.052 Uiso 1 1 calc R . . . .
C17 C 0.10317(12) 0.52421(17) 0.40608(12) 0.0548(4) Uani 1 1 d . . . . .
H17 H 0.032068 0.484893 0.392067 0.066 Uiso 1 1 calc R . . . .
C18 C 0.11060(15) 0.63266(18) 0.45501(12) 0.0625(5) Uani 1 1 d . . . . .
H18 H 0.044603 0.667027 0.473456 0.075 Uiso 1 1 calc R . . . .
C19 C 0.21528(16) 0.69014(15) 0.47660(12) 0.0597(4) Uani 1 1 d . . . . .
H19 H 0.220549 0.762966 0.510795 0.072 Uiso 1 1 calc R . . . .
C20 C 0.31403(13) 0.64007(13) 0.44758(10) 0.0460(3) Uani 1 1 d . . . . .
H20 H 0.384739 0.680101 0.461904 0.055 Uiso 1 1 calc R . . . .
H2 H 0.5141(14) 0.3423(16) 0.2683(12) 0.049(4) Uiso 1 1 d . . . . .

loop_
_atom_site_aniso_label
_atom_site_aniso_U_11
_atom_site_aniso_U_22
_atom_site_aniso_U_33
_atom_site_aniso_U_23
_atom_site_aniso_U_13
_atom_site_aniso_U_12
O1 0.0561(6) 0.0489(6) 0.0535(5) 0.0170(4) 0.0283(4) 0.0129(4)
N1 0.0454(6) 0.0354(5) 0.0484(6) -0.0057(4) 0.0037(5) 0.0087(4)
N2 0.0472(6) 0.0328(5) 0.0409(5) 0.0086(4) 0.0181(4) 0.0092(4)
N3 0.0392(5) 0.0340(5) 0.0393(5) 0.0060(4) 0.0112(4) 0.0041(4)
N4 0.0422(5) 0.0412(6) 0.0455(6) -0.0022(4) 0.0148(4) -0.0015(4)
C1 0.0479(7) 0.0553(9) 0.0603(9) -0.0172(7) 0.0129(6) 0.0102(6)
C2 0.0351(5) 0.0310(5) 0.0388(6) -0.0032(4) 0.0041(4) 0.0025(4)
C0AA 0.0408(6) 0.0315(5) 0.0366(5) 0.0023(4) 0.0074(4) 0.0046(4)
C4 0.0348(5) 0.0378(6) 0.0385(6) 0.0057(5) 0.0109(4) 0.0064(4)
C5 0.0324(5) 0.0340(5) 0.0372(5) 0.0021(4) 0.0080(4) 0.0036(4)
C6 0.0505(7) 0.0488(7) 0.0401(6) 0.0030(5) 0.0076(5) 0.0026(6)
C7 0.0775(11) 0.0616(10) 0.0404(7) 0.0030(6) 0.0119(7) 0.0111(8)
C8 0.1011(14) 0.0573(10) 0.0504(8) 0.0193(7) 0.0292(9) 0.0211(9)
C9 0.0838(11) 0.0339(7) 0.0606(9) 0.0027(6) 0.0082(8) 0.0155(7)
C10 0.0971(13) 0.0342(7) 0.0569(9) 0.0117(6) 0.0179(8) 0.0056(7)
C11 0.0663(9) 0.0389(7) 0.0459(7) 0.0079(5) 0.0179(6) 0.0028(6)
C12 0.0451(7) 0.0595(9) 0.0514(7) -0.0115(6) 0.0176(6) -0.0016(6)
C13 0.0576(8) 0.0354(6) 0.0542(8) 0.0068(5) 0.0185(6) 0.0000(6)
C14 0.0860(12) 0.0510(9) 0.0696(10) 0.0187(8) 0.0354(9) -0.0012(8)
C15 0.0372(5) 0.0368(6) 0.0353(5) 0.0033(4) 0.0093(4) 0.0079(4)
C16 0.0385(6) 0.0479(7) 0.0454(7) 0.0008(5) 0.0107(5) 0.0030(5)
C17 0.0369(6) 0.0765(11) 0.0524(8) 0.0090(7) 0.0117(6) 0.0096(6)
C18 0.0565(9) 0.0785(11) 0.0561(9) 0.0072(8) 0.0196(7) 0.0345(8)
C19 0.0777(11) 0.0513(8) 0.0520(8) -0.0037(7) 0.0160(7) 0.0261(8)
C20 0.0520(7) 0.0417(7) 0.0446(7) -0.0024(5) 0.0084(6) 0.0073(5)

loop_
_atom_type_symbol
_atom_type_description
_atom_type_scat_dispersion_real
_atom_type_scat_dispersion_imag
_atom_type_scat_source
C C 0.0033 0.0016 'International Tables Vol C Tables 4.2.6.8 and 6.1.1.4'
H H 0.0000 0.0000 'International Tables Vol C Tables 4.2.6.8 and 6.1.1.4'
N N 0.0061 0.0033 'International Tables Vol C Tables 4.2.6.8 and 6.1.1.4'
O O 0.0106 0.0060 'International Tables Vol C Tables 4.2.6.8 and 6.1.1.4'

loop_
_geom_angle_atom_site_label_1
_geom_angle_atom_site_label_2
_geom_angle_atom_site_label_3
_geom_angle
_geom_angle_site_symmetry_1
_geom_angle_site_symmetry_3
_geom_angle_publ_flag
C1 N1 C2 105.85(12) . . ?
C9 N1 C1 131.51(13) . . ?
C9 N1 C2 122.57(13) . . ?
C4 N2 C0AA 127.82(10) . . ?
C6 N3 C5 114.15(10) . . ?
C6 N3 C13 110.94(11) . . ?
C13 N3 C5 112.08(10) . . ?
C2 N4 C12 104.27(12) . . ?
C12 C1 N1 105.87(12) . . ?
N1 C2 C0AA 118.51(11) . . ?
N4 C2 N1 111.95(11) . . ?
N4 C2 C0AA 129.47(11) . . ?
N2 C0AA C2 114.08(10) . . ?
C11 C0AA N2 126.97(12) . . ?
C11 C0AA C2 118.93(11) . . ?
O1 C4 N2 124.41(11) . . ?
O1 C4 C5 121.97(11) . . ?
N2 C4 C5 113.38(10) . . ?
N3 C5 C4 111.02(9) . . ?
N3 C5 C15 115.79(9) . . ?
C15 C5 C4 112.98(10) . . ?
N3 C6 C7 109.99(13) . . ?
C8 C7 C6 111.15(14) . . ?
C14 C8 C7 110.48(14) . . ?
C10 C9 N1 118.50(13) . . ?
C9 C10 C11 121.81(14) . . ?
C0AA C11 C10 119.66(14) . . ?
C1 C12 N4 112.05(13) . . ?
N3 C13 C14 109.92(13) . . ?
C8 C14 C13 110.93(15) . . ?
C16 C15 C5 122.56(11) . . ?
C16 C15 C20 118.40(12) . . ?
C20 C15 C5 118.93(11) . . ?
C17 C16 C15 120.49(14) . . ?
C18 C17 C16 120.54(15) . . ?
C19 C18 C17 119.87(13) . . ?
C18 C19 C20 120.29(15) . . ?
C15 C20 C19 120.39(14) . . ?

loop_
_geom_bond_atom_site_label_1
_geom_bond_atom_site_label_2
_geom_bond_distance
_geom_bond_site_symmetry_2
_geom_bond_publ_flag
O1 C4 1.2189(14) . ?
N1 C1 1.381(2) . ?
N1 C2 1.3835(15) . ?
N1 C9 1.372(2) . ?
N2 C0AA 1.3984(15) . ?
N2 C4 1.3532(15) . ?
N3 C5 1.4704(15) . ?
N3 C6 1.4632(17) . ?
N3 C13 1.4658(17) . ?
N4 C2 1.3229(16) . ?
N4 C12 1.3732(17) . ?
C1 C12 1.349(2) . ?
C2 C0AA 1.4236(16) . ?
C0AA C11 1.3633(18) . ?
C4 C5 1.5388(17) . ?
C5 C15 1.5170(16) . ?
C6 C7 1.521(2) . ?
C7 C8 1.518(3) . ?
C8 C14 1.500(3) . ?
C9 C10 1.339(3) . ?
C10 C11 1.422(2) . ?
C13 C14 1.518(2) . ?
C15 C16 1.3890(18) . ?
C15 C20 1.3914(18) . ?
C16 C17 1.3854(19) . ?
C17 C18 1.372(3) . ?
C18 C19 1.368(3) . ?
C19 C20 1.393(2) . ?

loop_
_geom_torsion_atom_site_label_1
_geom_torsion_atom_site_label_2
_geom_torsion_atom_site_label_3
_geom_torsion_atom_site_label_4
_geom_torsion
_geom_torsion_site_symmetry_1
_geom_torsion_site_symmetry_2
_geom_torsion_site_symmetry_3
_geom_torsion_site_symmetry_4
_geom_torsion_publ_flag
O1 C4 C5 N3 -161.38(12) . . . . ?
O1 C4 C5 C15 -29.37(17) . . . . ?
N1 C1 C12 N4 0.36(17) . . . . ?
N1 C2 C0AA N2 -179.25(11) . . . . ?
N1 C2 C0AA C11 -0.50(18) . . . . ?
N1 C9 C10 C11 -0.4(3) . . . . ?
N2 C0AA C11 C10 179.74(14) . . . . ?
N2 C4 C5 N3 24.00(14) . . . . ?
N2 C4 C5 C15 156.01(11) . . . . ?
N3 C5 C15 C16 83.38(15) . . . . ?
N3 C5 C15 C20 -92.63(14) . . . . ?
N3 C6 C7 C8 -56.13(18) . . . . ?
N3 C13 C14 C8 57.78(18) . . . . ?
N4 C2 C0AA N2 -2.50(19) . . . . ?
N4 C2 C0AA C11 176.24(13) . . . . ?
C1 N1 C2 N4 -0.50(15) . . . . ?
C1 N1 C2 C0AA 176.79(11) . . . . ?
C1 N1 C9 C10 -175.62(16) . . . . ?
C2 N1 C1 C12 0.07(15) . . . . ?
C2 N1 C9 C10 1.1(2) . . . . ?
C2 N4 C12 C1 -0.66(16) . . . . ?
C2 C0AA C11 C10 1.2(2) . . . . ?
C0AA N2 C4 O1 -1.3(2) . . . . ?
C0AA N2 C4 C5 173.17(12) . . . . ?
C4 N2 C0AA C2 -170.41(12) . . . . ?
C4 N2 C0AA C11 11.0(2) . . . . ?
C4 C5 C15 C16 -46.24(16) . . . . ?
C4 C5 C15 C20 137.76(12) . . . . ?
C5 N3 C6 C7 -171.73(11) . . . . ?
C5 N3 C13 C14 169.81(12) . . . . ?
C5 C15 C16 C17 -175.30(12) . . . . ?
C5 C15 C20 C19 175.93(12) . . . . ?
C6 N3 C5 C4 76.84(12) . . . . ?
C6 N3 C5 C15 -53.72(14) . . . . ?
C6 N3 C13 C14 -61.29(16) . . . . ?
C6 C7 C8 C14 53.1(2) . . . . ?
C7 C8 C14 C13 -53.78(19) . . . . ?
C9 N1 C1 C12 177.21(16) . . . . ?
C9 N1 C2 N4 -177.96(13) . . . . ?
C9 N1 C2 C0AA -0.67(19) . . . . ?
C9 C10 C11 C0AA -0.7(3) . . . . ?
C12 N4 C2 N1 0.70(14) . . . . ?
C12 N4 C2 C0AA -176.22(13) . . . . ?
C13 N3 C5 C4 -155.96(11) . . . . ?
C13 N3 C5 C15 73.48(14) . . . . ?
C13 N3 C6 C7 60.49(15) . . . . ?
C15 C16 C17 C18 -0.3(2) . . . . ?
C16 C15 C20 C19 -0.2(2) . . . . ?
C16 C17 C18 C19 -0.6(2) . . . . ?
C17 C18 C19 C20 1.1(3) . . . . ?
C18 C19 C20 C15 -0.7(2) . . . . ?
C20 C15 C16 C17 0.7(2) . . . . ?
